data_4321771
loop_
_publ_author_name
'F. Albert Cotton'
'Evgeny V. Dikarev'
'Santiago Herrero'

_publ_section_title
;
 Mixed Chloride/Amine Complexes of Dimolybdenum(II,II). 2. Reactions of
 Mo2Cl4(NHEt2)4 with Monodentate and Bidentate Phosphines. New Type of
 Compounds Mo2Cl4(diphosphine)4
;
_journal_name_full 'Inorganic Chemistry'
_journal_page_first 490
_journal_page_last 495
_journal_paper_doi 10.1021/ic980972w
_journal_volume 38
_journal_year 1999
_chemical_compound_source synthesized
_chemical_formula_analytical 'not measured'
_chemical_formula_moiety 'Mo2 Cl4 (P H (C2 H5)2)4'
_chemical_formula_structural Mo2Cl4(PEt2H)4
_chemical_formula_sum 'C16 H44 Cl4 Mo2 P4'
_chemical_formula_weight 694.07
_chemical_melting_point ?
_chemical_name_systematic
; 
 Bis(dichloro-bis(diethylphosphine))-di-molybdenum (II),
 1,3,6,8-isomer
;
_space_group_IT_number 60
_symmetry_cell_setting orthorhombic
_symmetry_space_group_name_Hall '-P 2n 2ab'
_symmetry_space_group_name_H-M 'P b c n'
_atom_sites_solution_hydrogens geom
_atom_sites_solution_primary direct
_atom_sites_solution_secondary difmap
_audit_creation_method SHELXL
_cell_angle_alpha 90.00
_cell_angle_beta 90.00
_cell_angle_gamma 90.00
_cell_formula_units_Z 4
_cell_length_a 7.6015(8)
_cell_length_b 20.120(8)
_cell_length_c 19.070(6)
_cell_measurement_reflns_used 250
_cell_measurement_temperature 213(2)
_cell_measurement_theta_max 20.80
_cell_measurement_theta_min 9.05
_cell_volume 2916.6(15)
_computing_cell_refinement 'MADNES (Enraf-Nonius, 1989)'
_computing_data_collection 'MADNES (Enraf-Nonius, 1989)'
_computing_data_reduction 'PROCOR (Kabsch, 1988)'
_computing_molecular_graphics 'SHELXTL V.5 (Siemens, 1994)'
_computing_publication_material CIFTAB
_computing_structure_refinement 'SHELXL-93 (Sheldrick, 1993)'
_computing_structure_solution 'SHELXTL V.5 (Siemens, 1994)'
_diffrn_ambient_temperature 213(2)
_diffrn_measurement_device 'Nonius FAST area detector'
_diffrn_measurement_method 'Ellipsoid-mask fitting'
_diffrn_radiation_monochromator graphite
_diffrn_radiation_source 'fine-focus sealed tube'
_diffrn_radiation_type MoK\a
_diffrn_radiation_wavelength 0.71073
_diffrn_reflns_av_R_equivalents 0.0636
_diffrn_reflns_av_sigmaI/netI 0.0280
_diffrn_reflns_limit_h_max 7
_diffrn_reflns_limit_h_min -8
_diffrn_reflns_limit_k_max 21
_diffrn_reflns_limit_k_min -20
_diffrn_reflns_limit_l_max 19
_diffrn_reflns_limit_l_min -20
_diffrn_reflns_number 12650
_diffrn_reflns_theta_max 22.55
_diffrn_reflns_theta_min 2.29
_diffrn_standards_number 'none (area detector data)'
_exptl_absorpt_coefficient_mu 1.449
_exptl_absorpt_correction_type none
_exptl_crystal_colour red-green
_exptl_crystal_density_diffrn 1.581
_exptl_crystal_density_meas ?
_exptl_crystal_density_method none
_exptl_crystal_description needle-shaped
_exptl_crystal_F_000 1408
_exptl_crystal_size_max 0.75
_exptl_crystal_size_mid 0.05
_exptl_crystal_size_min 0.05
_refine_diff_density_max 0.675
_refine_diff_density_min -0.417
_refine_diff_density_rms 0.090
_refine_ls_extinction_coef noref
_refine_ls_extinction_method none
_refine_ls_goodness_of_fit_all 1.094
_refine_ls_goodness_of_fit_obs 1.111
_refine_ls_hydrogen_treatment 'hydrogens on P atoms'
_refine_ls_matrix_type full
_refine_ls_number_parameters 130
_refine_ls_number_reflns 1908
_refine_ls_number_restraints 5
_refine_ls_restrained_S_all 1.097
_refine_ls_restrained_S_obs 1.110
_refine_ls_R_factor_all 0.0407
_refine_ls_R_factor_obs 0.0345
_refine_ls_shift/esd_max 0.000
_refine_ls_shift/esd_mean 0.000
_refine_ls_structure_factor_coef Fsqd
_refine_ls_weighting_details 'w=1/[\s^2^(Fo^2^)+(0.0293P)^2^+9.8175P] where P=(Fo^2^+2Fc^2^)/3'
_refine_ls_weighting_scheme calc
_refine_ls_wR_factor_all 0.0827
_refine_ls_wR_factor_obs 0.0783
_reflns_number_observed 1689
_reflns_number_total 1909
_reflns_observed_criterion >2sigma(I)
_cod_data_source_file ic980972w_1.cif
_cod_data_source_block Mo2Cl4(PHEt2)4
_cod_depositor_comments
;
The following automatic conversions were performed:

'_chemical_melting_point' value 'not measured' was changed to '?' -
the value is undefined or not given.

Automatic conversion script
Id: cif_fix_values 1673 2011-04-08 12:14:43Z adriana 

The following automatic conversions were performed:

'_exptl_crystal_density_meas' value 'not measured' was changed to '?'
- the value is perceived as not measured.

Automatic conversion script
Id: cif_fix_values 3008 2015-01-20 13:52:24Z robertas 

The following automatic conversions were performed:

'_refine_ls_weighting_scheme' value 'calc
w=1/[\s^2^(Fo^2^)+(0.0293P)^2^+9.8175P] where P=(Fo^2^+2Fc^2^)/3' was
changed to 'calc'. New tag '_refine_ls_weighting_details' was
created. The value of the new tag was set to
'w=1/[\s^2^(Fo^2^)+(0.0293P)^2^+9.8175P] where P=(Fo^2^+2Fc^2^)/3'.

Automatic conversion script
Id: cif_fix_values 3143 2015-03-26 13:38:13Z robertas 
;
_cod_original_cell_volume 2917(2)
_cod_database_code 4321771

loop_
_symmetry_equiv_pos_as_xyz
'x, y, z'
'-x+1/2, -y+1/2, z+1/2'
'-x, y, -z+1/2'
'x+1/2, -y+1/2, -z'
'-x, -y, -z'
'x-1/2, y-1/2, -z-1/2'
'x, -y, z-1/2'
'-x-1/2, y-1/2, z'

loop_
_atom_site_aniso_label
_atom_site_aniso_U_11
_atom_site_aniso_U_22
_atom_site_aniso_U_33
_atom_site_aniso_U_23
_atom_site_aniso_U_13
_atom_site_aniso_U_12
Mo1 0.0181(3) 0.0120(3) 0.0161(3) 0.000 -0.0005(2) 0.000
Mo2 0.0168(3) 0.0118(3) 0.0153(3) 0.000 0.0003(2) 0.000
P1 0.0223(7) 0.0207(7) 0.0292(7) -0.0044(5) -0.0046(5) 0.0000(5)
P2 0.0215(6) 0.0211(7) 0.0233(6) -0.0036(5) 0.0024(5) 0.0037(5)
Cl1 0.0301(6) 0.0287(7) 0.0329(7) 0.0088(5) 0.0064(5) -0.0061(5)
Cl2 0.0323(7) 0.0239(6) 0.0277(6) 0.0060(5) -0.0052(5) 0.0039(5)
C1 0.043(3) 0.040(3) 0.027(3) -0.004(2) -0.005(2) -0.005(2)
C2 0.067(4) 0.073(5) 0.042(4) -0.010(3) -0.011(3) -0.006(4)
C3 0.030(3) 0.030(3) 0.051(3) -0.007(2) -0.010(2) -0.007(2)
C5 0.039(3) 0.025(3) 0.043(3) -0.005(2) 0.000(2) 0.015(2)
C7 0.041(3) 0.041(3) 0.026(3) -0.002(2) 0.002(2) 0.005(2)

loop_
_atom_site_label
_atom_site_type_symbol
_atom_site_fract_x
_atom_site_fract_y
_atom_site_fract_z
_atom_site_U_iso_or_equiv
_atom_site_thermal_displace_type
_atom_site_occupancy
_atom_site_calc_flag
_atom_site_refinement_flags
_atom_site_disorder_group
Mo1 Mo 0.0000 0.43065(2) 0.2500 0.0154(2) Uani 0.961(2) d SPD .
Mo2 Mo 0.0000 0.32445(2) 0.2500 0.0146(2) Uani 0.961(2) d SPD .
Mo3 Mo -0.0033(15) 0.3734(6) 0.3059(5) 0.038(5) Uiso 0.039(2) d PD .
P1 P 0.2239(2) 0.45166(6) 0.34590(6) 0.0240(3) Uani 1 d . .
H1 H 0.3662(60) 0.4201(23) 0.3402(24) 0.036(13) Uiso 1 d . .
P2 P 0.25648(15) 0.30106(6) 0.16875(6) 0.0220(3) Uani 1 d . .
H2 H 0.4124(57) 0.3336(22) 0.1841(22) 0.028(12) Uiso 1 d . .
Cl1 Cl 0.22808(15) 0.47083(6) 0.17270(6) 0.0306(3) Uani 1 d . .
Cl2 Cl 0.19576(15) 0.28360(5) 0.34071(6) 0.0279(3) Uani 1 d . .
C1 C 0.1541(7) 0.4371(3) 0.4367(2) 0.0367(13) Uani 1 d . .
H1A H 0.0461(7) 0.4625(3) 0.4451(2) 0.044 Uiso 1 calc R .
H1B H 0.1249(7) 0.3899(3) 0.4418(2) 0.044 Uiso 1 calc R .
C2 C 0.2856(9) 0.4552(3) 0.4931(3) 0.061(2) Uani 1 d . .
H2A H 0.2358(9) 0.4456(3) 0.5388(3) 0.091 Uiso 1 calc R .
H2B H 0.3131(9) 0.5022(3) 0.4900(3) 0.091 Uiso 1 calc R .
H2C H 0.3922(9) 0.4294(3) 0.4867(3) 0.091 Uiso 1 calc R .
C3 C 0.3123(6) 0.5361(2) 0.3451(3) 0.0368(13) Uani 1 d D 1
H3A H 0.4144(6) 0.5386(2) 0.3763(3) 0.044 Uiso 1 calc R 1
H3B H 0.3515(6) 0.5473(2) 0.2976(3) 0.044 Uiso 1 calc R 1
C4 C 0.1709(16) 0.5875(6) 0.3694(7) 0.042(4) Uiso 0.50 d PD 1
H4A H 0.2209(16) 0.6318(6) 0.3685(7) 0.063 Uiso 0.50 calc PR 1
H4B H 0.1333(16) 0.5769(6) 0.4167(7) 0.063 Uiso 0.50 calc PR 1
H4C H 0.0705(16) 0.5856(6) 0.3380(7) 0.063 Uiso 0.50 calc PR 1
C3X C 0.3123(6) 0.5361(2) 0.3451(3) 0.990 Uiso 0.00 d PD 2
C4X C 0.1760(14) 0.5908(5) 0.3450(7) 0.028(3) Uiso 0.500(2) d PD 2
H4X1 H 0.2344(14) 0.6337(5) 0.3445(7) 0.042 Uiso 0.50 calc PR 2
H4X2 H 0.1036(14) 0.5872(5) 0.3867(7) 0.042 Uiso 0.50 calc PR 2
H4X3 H 0.1025(14) 0.5866(5) 0.3036(7) 0.042 Uiso 0.50 calc PR 2
C5 C 0.3251(7) 0.2141(2) 0.1757(3) 0.0359(13) Uani 1 d D 3
H5A H 0.4369(7) 0.2082(2) 0.1509(3) 0.043 Uiso 1 calc R 3
H5B H 0.3448(7) 0.2032(2) 0.2252(3) 0.043 Uiso 1 calc R 3
C6 C 0.1910(15) 0.1667(6) 0.1457(7) 0.032(4) Uiso 0.50 d PD 3
H6A H 0.2331(15) 0.1215(6) 0.1506(7) 0.048 Uiso 0.50 calc PR 3
H6B H 0.1728(15) 0.1766(6) 0.0965(7) 0.048 Uiso 0.50 calc PR 3
H6C H 0.0807(15) 0.1716(6) 0.1708(7) 0.048 Uiso 0.50 calc PR 3
C5X C 0.3251(7) 0.2141(2) 0.1757(3) 0.990 Uiso 0.00 d PD 4
C6X C 0.1727(16) 0.1638(6) 0.1666(7) 0.036(4) Uiso 0.500(2) d PD 4
H6X1 H 0.2180(16) 0.1189(6) 0.1709(7) 0.054 Uiso 0.50 calc PR 4
H6X2 H 0.1200(16) 0.1695(6) 0.1207(7) 0.054 Uiso 0.50 calc PR 4
H6X3 H 0.0847(16) 0.1714(6) 0.2025(7) 0.054 Uiso 0.50 calc PR 4
C7 C 0.2348(7) 0.3165(3) 0.0747(2) 0.0358(13) Uani 1 d D 5
H7A H 0.1184(7) 0.3013(3) 0.0594(2) 0.043 Uiso 1 calc R 5
H7B H 0.2408(7) 0.3645(3) 0.0665(2) 0.043 Uiso 1 calc R 5
C8 C 0.3749(17) 0.2823(7) 0.0293(8) 0.044(4) Uiso 0.50 d PD 5
H8A H 0.3544(17) 0.2929(7) -0.0197(8) 0.066 Uiso 0.50 calc PR 5
H8B H 0.3680(17) 0.2346(7) 0.0359(8) 0.066 Uiso 0.50 calc PR 5
H8C H 0.4907(17) 0.2979(7) 0.0429(8) 0.066 Uiso 0.50 calc PR 5
C7X C 0.2348(7) 0.3165(3) 0.0747(2) 0.990 Uiso 0.00 d PD 6
C8X C 0.3961(17) 0.3017(8) 0.0298(8) 0.047(4) Uiso 0.500(2) d PD 6
H8X1 H 0.3701(17) 0.3116(8) -0.0189(8) 0.070 Uiso 0.50 calc PR 6
H8X2 H 0.4270(17) 0.2551(8) 0.0344(8) 0.070 Uiso 0.50 calc PR 6
H8X3 H 0.4938(17) 0.3289(8) 0.0454(8) 0.070 Uiso 0.50 calc PR 6

loop_
_atom_type_symbol
_atom_type_description
_atom_type_scat_dispersion_real
_atom_type_scat_dispersion_imag
_atom_type_scat_source
C C 0.0033 0.0016 'International Tables Vol C Tables 4.2.6.8 and 6.1.1.4'
H H 0.0000 0.0000 'International Tables Vol C Tables 4.2.6.8 and 6.1.1.4'
P P 0.1023 0.0942 'International Tables Vol C Tables 4.2.6.8 and 6.1.1.4'
Cl Cl 0.1484 0.1585 'International Tables Vol C Tables 4.2.6.8 and 6.1.1.4'
Mo Mo -1.6832 0.6857 'International Tables Vol C Tables 4.2.6.8 and 6.1.1.4'

loop_
_geom_angle_atom_site_label_1
_geom_angle_atom_site_label_2
_geom_angle_atom_site_label_3
_geom_angle
_geom_angle_site_symmetry_1
_geom_angle_site_symmetry_3
_geom_angle_publ_flag
Mo3 Mo1 Mo3 85.6(8) 3 . n
Mo3 Mo1 Mo2 42.8(4) 3 . n
Mo3 Mo1 Mo2 42.8(4) . . n
Mo3 Mo1 Cl1 79.6(4) 3 . n
Mo3 Mo1 Cl1 132.2(4) . . n
Mo2 Mo1 Cl1 109.56(3) . . y
Mo3 Mo1 Cl1 132.2(4) 3 3 n
Mo3 Mo1 Cl1 79.6(4) . 3 n
Mo2 Mo1 Cl1 109.56(3) . 3 n
Cl1 Mo1 Cl1 140.89(6) . 3 y
Mo3 Mo1 P1 69.1(4) 3 3 n
Mo3 Mo1 P1 127.0(4) . 3 n
Mo2 Mo1 P1 99.61(3) . 3 n
Cl1 Mo1 P1 89.19(5) . 3 y
Cl1 Mo1 P1 84.40(5) 3 3 n
Mo3 Mo1 P1 127.0(4) 3 . n
Mo3 Mo1 P1 69.1(4) . . n
Mo2 Mo1 P1 99.61(3) . . y
Cl1 Mo1 P1 84.40(5) . . y
Cl1 Mo1 P1 89.19(4) 3 . n
P1 Mo1 P1 160.79(6) 3 . y
Mo3 Mo2 Mo3 94.5(9) . 3 n
Mo3 Mo2 Mo1 47.2(4) . . n
Mo3 Mo2 Mo1 47.2(4) 3 . n
Mo3 Mo2 Cl2 73.6(4) . . n
Mo3 Mo2 Cl2 138.0(5) 3 . n
Mo1 Mo2 Cl2 109.81(3) . . y
Mo3 Mo2 Cl2 138.0(5) . 3 n
Mo3 Mo2 Cl2 73.6(4) 3 3 n
Mo1 Mo2 Cl2 109.81(3) . 3 n
Cl2 Mo2 Cl2 140.38(6) . 3 y
Mo3 Mo2 P2 126.0(5) . . n
Mo3 Mo2 P2 70.4(5) 3 . n
Mo1 Mo2 P2 100.70(3) . . y
Cl2 Mo2 P2 84.32(4) . . y
Cl2 Mo2 P2 88.45(4) 3 . n
Mo3 Mo2 P2 70.4(5) . 3 n
Mo3 Mo2 P2 126.0(5) 3 3 n
Mo1 Mo2 P2 100.70(3) . 3 n
Cl2 Mo2 P2 88.45(4) . 3 y
Cl2 Mo2 P2 84.33(4) 3 3 n
P2 Mo2 P2 158.60(6) . 3 y
Mo2 Mo3 Mo1 90.0(5) . . n
Mo2 Mo3 Mo3 42.8(4) . 3 n
Mo1 Mo3 Mo3 47.2(4) . 3 n
Mo2 Mo3 Cl2 71.8(5) . . n
Mo1 Mo3 Cl2 135.7(6) . . n
Mo3 Mo3 Cl2 104.9(5) 3 . n
Mo2 Mo3 P1 130.6(7) . . n
Mo1 Mo3 P1 74.3(4) . . n
Mo3 Mo3 P1 107.1(6) 3 . n
Cl2 Mo3 P1 87.4(4) . . n
Mo2 Mo3 P2 75.9(5) . 3 n
Mo1 Mo3 P2 125.5(6) . 3 n
Mo3 Mo3 P2 102.4(6) 3 3 n
Cl2 Mo3 P2 89.6(4) . 3 n
P1 Mo3 P2 150.1(5) . 3 n
Mo2 Mo3 Cl1 129.1(6) . 3 n
Mo1 Mo3 Cl1 64.5(4) . 3 n
Mo3 Mo3 Cl1 99.8(5) 3 3 n
Cl2 Mo3 Cl1 155.3(4) . 3 n
P1 Mo3 Cl1 86.0(4) . 3 n
P2 Mo3 Cl1 84.4(4) 3 3 n
C3X P1 C1 105.2(2) . . n
C3 P1 C1 105.2(2) . . n
C3X P1 Mo3 148.3(3) . . n
C3 P1 Mo3 148.3(3) . . n
C1 P1 Mo3 89.3(3) . . n
C3X P1 Mo1 113.3(2) . . n
C3 P1 Mo1 113.3(2) . . n
C1 P1 Mo1 117.4(2) . . n
Mo3 P1 Mo1 36.6(2) . . n
C7X P2 Mo3 91.3(3) . 3 n
C7 P2 Mo3 91.3(3) . 3 n
C5 P2 Mo3 140.7(3) . 3 n
C5X P2 Mo3 140.7(3) . 3 n
C7X P2 Mo2 119.9(2) . . n
C7 P2 Mo2 119.9(2) . . n
C5 P2 Mo2 110.6(2) . . n
C5X P2 Mo2 110.6(2) . . n
Mo3 P2 Mo2 33.7(2) 3 . n
Mo1 Cl1 Mo3 35.9(2) . 3 n
Mo2 Cl2 Mo3 34.6(2) . . n
C2 C1 P1 116.2(4) . . n
C4 C3 P1 111.1(6) . . n
C4X C3X P1 115.2(5) . . n
C6 C5 P2 112.5(6) . . n
C6X C5X P2 113.8(6) . . n
C8 C7 P2 114.5(6) . . n
C8X C7X P2 116.4(7) . . n

loop_
_geom_bond_atom_site_label_1
_geom_bond_atom_site_label_2
_geom_bond_distance
_geom_bond_site_symmetry_2
_geom_bond_publ_flag
Mo1 Mo3 1.569(11) 3 n
Mo1 Mo3 1.569(11) . n
Mo1 Mo2 2.1368(9) . y
Mo1 Cl1 2.4150(12) . y
Mo1 Cl1 2.4151(12) 3 n
Mo1 P1 2.5339(13) 3 n
Mo1 P1 2.5339(13) . y
Mo2 Mo3 1.451(11) . n
Mo2 Mo3 1.451(11) 3 n
Mo2 Cl2 2.4253(12) . y
Mo2 Cl2 2.4253(12) 3 n
Mo2 P2 2.5344(12) . y
Mo2 P2 2.5344(12) 3 n
Mo3 Mo3 2.13(2) 3 n
Mo3 Cl2 2.449(12) . n
Mo3 P1 2.459(12) . n
Mo3 P2 2.461(12) 3 n
Mo3 Cl1 2.632(12) 3 n
P1 C3X 1.827(5) . n
P1 C3 1.827(5) . n
P1 C1 1.835(5) . n
P2 C7X 1.828(5) . n
P2 C7 1.828(5) . n
P2 C5 1.831(5) . n
P2 C5X 1.831(5) . n
P2 Mo3 2.461(12) 3 n
Cl1 Mo3 2.632(12) 3 n
C1 C2 1.512(7) . n
C3 C4 1.561(12) . n
C3X C4X 1.511(11) . n
C5 C6 1.508(11) . n
C5X C6X 1.548(12) . n
C7 C8 1.535(12) . n
C7X C8X 1.524(13) . n
